data_2002150
loop_
_publ_author_name
'Rettich, R'
'Mueller-Buschbaum, H'

_publ_section_title
;
Ag+ als Substituent eines Alkalimetalls in Ag2 Sr Mn V2 O8
;
_journal_name_full
;
Zeitschrift fuer Naturforschung, Teil B. Anorganische Chemie,
Organische Chemie (42,1987-)
;
_journal_page_first 279
_journal_page_last 282
_journal_volume 53
_journal_year 1998
_chemical_formula_structural 'Ag2 Sr Mn (V O4)2'
_chemical_formula_sum 'Ag2 Mn O8 Sr V2'
_chemical_name_systematic 'Disilver strontium manganese bis(vanadate)'
_space_group_IT_number 15
_symmetry_cell_setting monoclinic
_symmetry_Int_Tables_number 15
_symmetry_space_group_name_Hall '-C 2yc'
_symmetry_space_group_name_H-M 'C 1 2/c 1'
_cell_angle_alpha 90
_cell_angle_beta 90.408(8)
_cell_angle_gamma 90
_cell_formula_units_Z 4
_cell_length_a 9.7022(9)
_cell_length_b 5.5882(5)
_cell_length_c 13.8941(10)
_cell_volume 753.3
_refine_ls_R_factor_all 0.0473
_cod_database_code 2002150

loop_
_symmetry_equiv_pos_as_xyz
x,y,z
-x,y,1/2-z
-x,-y,-z
x,-y,1/2+z
1/2+x,1/2+y,z
1/2-x,1/2+y,1/2-z
1/2-x,1/2-y,-z
1/2+x,1/2-y,1/2+z

loop_
_atom_site_aniso_label
_atom_site_aniso_U_11
_atom_site_aniso_U_12
_atom_site_aniso_U_13
_atom_site_aniso_U_22
_atom_site_aniso_U_23
_atom_site_aniso_U_33
Ag1 0.0294(3) -0.0019(2) 0.0001(2) 0.0248(3) -0.0059(2) 0.0258(3)
Sr1 0.0389(5) 0. 0.0048(3) 0.0182(4) 0. 0.0100(3)
Mn1 0.0149(5) 0.0004(4) -0.0004(4) 0.0155(6) -0.0010(5) 0.0152(5)
V1 0.0138(4) -0.0002(3) 0.0001(3) 0.0111(4) 0.0007(3) 0.0128(4)
O1 0.024(2) -0.006(2) 0.002(2) 0.021(2) 0.007(2) 0.031(3)
O2 0.080(5) -0.004(3) -0.005(3) 0.026(3) 0.006(2) 0.018(2)
O3 0.021(2) 0.005(2) -0.004(2) 0.032(3) -0.012(2) 0.030(3)
O4 0.036(3) -0.010(2) 0.007(2) 0.020(2) .000(2) 0.029(2)

loop_
_atom_site_label
_atom_site_type_symbol
_atom_site_symmetry_multiplicity
_atom_site_Wyckoff_symbol
_atom_site_fract_x
_atom_site_fract_y
_atom_site_fract_z
_atom_site_occupancy
_atom_site_attached_hydrogens
_atom_site_calc_flag
Ag1 Ag1+ 8 f 0.83609(6) 0.54469(10) 0.40558(4) 1. 0 d
Sr1 Sr2+ 4 e 0. 0.0712(2) 0.25 1. 0 d
Mn1 Mn2+ 4 a 0. 0. 0.5 1. 0 d
V1 V5+ 8 f 0.32716(9) 0.0358(2) 0.12967(7) 1. 0 d
O1 O2- 8 f 0.1099(5) 0.3016(9) 0.4362(4) 1. 0 d
O2 O2- 8 f 0.3311(7) 0.9475(10) 0.2454(4) 1. 0 d
O3 O2- 8 f 0.1592(5) 0.0901(10) 0.0955(4) 1. 0 d
O4 O2- 8 f 0.4274(5) 0.2869(9) 0.1156(4) 1. 0 d

loop_
_atom_type_symbol
_atom_type_oxidation_number
Ag1+ 1.000
Sr2+ 2.000
Mn2+ 2.000
V5+ 5.000
O2- -2.000
